data_7056408
loop_
_publ_author_name
'Katagiri, Kosuke'
'Matsuo, Naoya'
'Kawahata, Masatoshi'
'Masu, Hyuma'
'Yamaguchi, Kentaro'

_publ_section_title
;
 Aqua Coordination to Attenuate the Luminescence Properties of
 Europium(III)-Phosphine Oxide Porous Coordination Polymers
;
_journal_name_full 'New J. Chem.'
_journal_paper_doi 10.1039/C7NJ00637C
_journal_year 2017
_chemical_formula_sum 'C41.28 H29.31 Eu N0.76 O8 P'
_chemical_formula_weight 846.89
_space_group_crystal_system orthorhombic
_space_group_IT_number 54
_space_group_name_Hall '-P 2a 2ac'
_space_group_name_H-M_alt 'P c c a'
_symmetry_space_group_name_Hall '-P 2a 2ac'
_symmetry_space_group_name_H-M 'P c c a'
_atom_sites_solution_hydrogens geom
_audit_creation_method SHELXL-2016/6
_audit_update_record
;
2017-07-06 deposited with the CCDC.
2017-07-06 downloaded from the CCDC.
;
_cell_angle_alpha 90
_cell_angle_beta 90
_cell_angle_gamma 90
_cell_formula_units_Z 8
_cell_length_a 36.205(7)
_cell_length_b 15.379(3)
_cell_length_c 29.692(6)
_cell_measurement_reflns_used 35578
_cell_measurement_temperature 273(2)
_cell_measurement_theta_max 32.038
_cell_measurement_theta_min 1.794
_cell_volume 16532(6)
_computing_cell_refinement HKL2000
_computing_data_collection HKL2000
_computing_data_reduction HKL2000
_computing_molecular_graphics 'ORTEP-3 for Windows (Farrugia, 1997)'
_computing_publication_material 'SHELXLE (H\"ubschle et al., 2011)'
_computing_structure_refinement 'SHELXL-2016/6 (Sheldrick, 2016)'
_computing_structure_solution 'SHELXT 2014/5 (Sheldrick, 2014)'
_diffrn_ambient_temperature 273(2)
_diffrn_measured_fraction_theta_full 0.924
_diffrn_measured_fraction_theta_max 0.909
_diffrn_measurement_device_type MX225HE
_diffrn_measurement_method 'phi scans'
_diffrn_radiation_type Synchrotron
_diffrn_radiation_wavelength 0.800
_diffrn_reflns_av_R_equivalents 0.0124
_diffrn_reflns_av_unetI/netI 0.0205
_diffrn_reflns_Laue_measured_fraction_full 0.924
_diffrn_reflns_Laue_measured_fraction_max 0.909
_diffrn_reflns_limit_h_max 40
_diffrn_reflns_limit_h_min -40
_diffrn_reflns_limit_k_max 20
_diffrn_reflns_limit_k_min -20
_diffrn_reflns_limit_l_max 39
_diffrn_reflns_limit_l_min -39
_diffrn_reflns_number 35578
_diffrn_reflns_point_group_measured_fraction_full 0.924
_diffrn_reflns_point_group_measured_fraction_max 0.909
_diffrn_reflns_theta_full 28.685
_diffrn_reflns_theta_max 32.038
_diffrn_reflns_theta_min 1.794
_diffrn_source 'SPring-8 BL38B1'
_exptl_absorpt_coefficient_mu 1.087
_exptl_absorpt_correction_type none
_exptl_crystal_colour colourless
_exptl_crystal_density_diffrn 0.681
_exptl_crystal_description prismatic
_exptl_crystal_F_000 3394
_exptl_crystal_preparation ', Luminescent'
_exptl_crystal_size_max 0.200
_exptl_crystal_size_mid 0.200
_exptl_crystal_size_min 0.050
_refine_diff_density_max 0.975
_refine_diff_density_min -1.071
_refine_diff_density_rms 0.064
_refine_ls_extinction_method none
_refine_ls_goodness_of_fit_ref 1.094
_refine_ls_hydrogen_treatment constr
_refine_ls_matrix_type full
_refine_ls_number_parameters 489
_refine_ls_number_reflns 18374
_refine_ls_number_restraints 33
_refine_ls_restrained_S_all 1.097
_refine_ls_R_factor_all 0.0515
_refine_ls_R_factor_gt 0.0428
_refine_ls_shift/su_max 0.006
_refine_ls_shift/su_mean 0.000
_refine_ls_structure_factor_coef Fsqd
_refine_ls_weighting_details 'w=1/[\s^2^(Fo^2^)+(0.0828P)^2^+4.4977P] where P=(Fo^2^+2Fc^2^)/3'
_refine_ls_weighting_scheme calc
_refine_ls_wR_factor_gt 0.1318
_refine_ls_wR_factor_ref 0.1378
_reflns_Friedel_coverage 0.000
_reflns_number_gt 14425
_reflns_number_total 18374
_reflns_threshold_expression 'I > 2\s(I)'
_cod_data_source_file c7nj00637c2.cif
_cod_data_source_block Compound_1b
_cod_database_code 7056408
_shelx_shelxl_version_number 2016/6
_shelx_space_group_comment
;
The symmetry employed for this shelxl refinement is uniquely defined
by the following loop, which should always be used as a source of
symmetry information in preference to the above space-group names.
They are only intended as comments.
;
_shelx_estimated_absorpt_t_min 0.812
_shelx_estimated_absorpt_t_max 0.948

loop_
_space_group_symop_operation_xyz
'x, y, z'
'-x+1/2, -y, z'
'x+1/2, -y, -z+1/2'
'-x, y, -z+1/2'
'-x, -y, -z'
'x-1/2, y, -z'
'-x-1/2, y, z-1/2'
'x, -y, z-1/2'

loop_
_atom_site_label
_atom_site_type_symbol
_atom_site_fract_x
_atom_site_fract_y
_atom_site_fract_z
_atom_site_U_iso_or_equiv
_atom_site_adp_type
_atom_site_occupancy
_atom_site_site_symmetry_order
_atom_site_calc_flag
_atom_site_refinement_flags_posn
_atom_site_refinement_flags_adp
_atom_site_refinement_flags_occupancy
_atom_site_disorder_assembly
_atom_site_disorder_group
C1 C 0.40937(8) 0.32204(16) 0.08465(9) 0.0473(6) Uani 1 1 d . . . . .
C2 C 0.38952(10) 0.39105(19) 0.10081(14) 0.0727(10) Uani 1 1 d . . . . .
H1 H 0.368409 0.381303 0.117921 0.087 Uiso 1 1 calc R U . . .
C3 C 0.40087(10) 0.4763(2) 0.09168(15) 0.0768(11) Uani 1 1 d . . . . .
H2 H 0.387281 0.522604 0.103076 0.092 Uiso 1 1 calc R U . . .
C4 C 0.43161(10) 0.49247(19) 0.06629(11) 0.0604(7) Uani 1 1 d . . . . .
C5 C 0.45103(13) 0.4223(2) 0.05040(18) 0.0957(15) Uani 1 1 d . . . . .
H3 H 0.472235 0.431913 0.033448 0.115 Uiso 1 1 calc R U . . .
C6 C 0.44004(11) 0.3377(2) 0.05883(17) 0.0855(14) Uani 1 1 d . . . . .
H4 H 0.453455 0.291479 0.046984 0.103 Uiso 1 1 calc R U . . .
C7 C 0.44467(9) 0.5827(2) 0.05626(13) 0.0628(8) Uani 1 1 d . . . . .
C8 C 0.42040(10) 0.6523(2) 0.05361(15) 0.0807(11) Uani 1 1 d . . . . .
H5 H 0.395392 0.643576 0.059165 0.097 Uiso 1 1 calc R U . . .
C9 C 0.43314(11) 0.7352(2) 0.04269(16) 0.0780(11) Uani 1 1 d . . . . .
H6 H 0.416653 0.781534 0.041715 0.094 Uiso 1 1 calc R U . . .
C10 C 0.46945(9) 0.74891(18) 0.03346(11) 0.0581(7) Uani 1 1 d . . . . .
C11 C 0.49415(10) 0.6808(2) 0.03797(14) 0.0732(10) Uani 1 1 d . . . . .
H7 H 0.519253 0.689985 0.033325 0.088 Uiso 1 1 calc R U . . .
C12 C 0.48125(10) 0.5990(2) 0.04944(14) 0.0762(10) Uani 1 1 d . . . . .
H8 H 0.498083 0.553695 0.052575 0.091 Uiso 1 1 calc R U . . .
C13 C 0.48321(10) 0.83763(18) 0.01949(10) 0.0563(7) Uani 1 1 d . . . . .
O1 O 0.46094(8) 0.89926(14) 0.02116(9) 0.0785(7) Uani 1 1 d . . . . .
O2 O 0.51603(7) 0.84278(14) 0.00645(9) 0.0722(7) Uani 1 1 d . . . . .
C14 C 0.34958(8) 0.19210(16) 0.08799(10) 0.0493(6) Uani 1 1 d . . . . .
C15 C 0.32418(9) 0.2008(2) 0.12222(12) 0.0683(8) Uani 1 1 d . . . . .
H9 H 0.331779 0.220506 0.150343 0.082 Uiso 1 1 calc R U . . .
C16 C 0.28741(10) 0.1804(3) 0.11505(13) 0.0758(10) Uani 1 1 d . . . . .
H10 H 0.270804 0.185447 0.138795 0.091 Uiso 1 1 calc R U . . .
C17 C 0.27484(9) 0.1529(2) 0.07405(12) 0.0605(7) Uani 1 1 d . . . . .
C18 C 0.30064(10) 0.1450(3) 0.03964(12) 0.0761(10) Uani 1 1 d . . . . .
H11 H 0.292796 0.126052 0.011473 0.091 Uiso 1 1 calc R U . . .
C19 C 0.33721(10) 0.1640(3) 0.04584(12) 0.0710(9) Uani 1 1 d . . . . .
H12 H 0.353769 0.158229 0.022086 0.085 Uiso 1 1 calc R U . . .
C20 C 0.23544(9) 0.1278(2) 0.06615(12) 0.0653(8) Uani 1 1 d . . . . .
C21 C 0.21377(11) 0.0941(3) 0.10002(14) 0.0817(11) Uani 1 1 d . . . . .
H13 H 0.223456 0.088965 0.128911 0.098 Uiso 1 1 calc R U . . .
C22 C 0.17778(11) 0.0678(3) 0.09184(14) 0.0785(10) Uani 1 1 d . . . . .
H14 H 0.163610 0.045935 0.115381 0.094 Uiso 1 1 calc R U . . .
C23 C 0.16275(9) 0.0736(2) 0.04955(12) 0.0640(8) Uani 1 1 d . . . . .
C24 C 0.18397(13) 0.1089(4) 0.01591(14) 0.0981(16) Uani 1 1 d . . . . .
H15 H 0.173900 0.115640 -0.012694 0.118 Uiso 1 1 calc R U . . .
C25 C 0.21998(12) 0.1347(4) 0.02362(15) 0.0989(16) Uani 1 1 d . . . . .
H16 H 0.233976 0.156944 0.000018 0.119 Uiso 1 1 calc R U . . .
C26 C 0.12452(9) 0.04101(18) 0.04061(12) 0.0578(7) Uani 1 1 d . . . . .
O3 O 0.10292(6) 0.02510(14) 0.07195(8) 0.0653(6) Uani 1 1 d . . . . .
O4 O 0.11565(7) 0.0258(2) -0.00022(10) 0.0834(8) Uani 1 1 d . . . . .
C27 C 0.40912(8) 0.18626(17) 0.15271(9) 0.0491(6) Uani 1 1 d . . . . .
C28 C 0.42330(11) 0.2473(2) 0.18205(11) 0.0676(8) Uani 1 1 d . . . . .
H17 H 0.426086 0.304743 0.172882 0.081 Uiso 1 1 calc R U . . .
C29 C 0.43343(11) 0.2226(2) 0.22543(12) 0.0719(9) Uani 1 1 d . . . . .
H18 H 0.443207 0.264127 0.244815 0.086 Uiso 1 1 calc R U . . .
C30 C 0.42943(9) 0.1390(2) 0.24037(10) 0.0618(7) Uani 1 1 d . . . . .
C31 C 0.41513(11) 0.0780(2) 0.21017(12) 0.0790(11) Uani 1 1 d . . . . .
H19 H 0.412299 0.020569 0.219375 0.095 Uiso 1 1 calc R U . . .
C32 C 0.40515(11) 0.1011(2) 0.16711(11) 0.0727(10) Uani 1 1 d . . . . .
H20 H 0.395711 0.059332 0.147577 0.087 Uiso 1 1 calc R U . . .
C33 C 0.44162(9) 0.1117(2) 0.28585(11) 0.0650(8) Uani 1 1 d . . . . .
C34 C 0.47387(11) 0.1450(3) 0.30396(12) 0.0803(11) Uani 1 1 d . . . . .
H21 H 0.487175 0.186362 0.287846 0.096 Uiso 1 1 calc R U . . .
C35 C 0.48682(10) 0.1179(3) 0.34588(11) 0.0742(10) Uani 1 1 d . . . . .
H22 H 0.509073 0.139353 0.356901 0.089 Uiso 1 1 calc R U . . .
C36 C 0.46661(9) 0.0591(2) 0.37109(10) 0.0574(7) Uani 1 1 d . . . . .
C37 C 0.43460(11) 0.0273(3) 0.35317(13) 0.0827(12) Uani 1 1 d . . . . .
H23 H 0.420751 -0.012328 0.369721 0.099 Uiso 1 1 calc R U . . .
C38 C 0.42226(12) 0.0524(3) 0.31129(13) 0.0869(13) Uani 1 1 d . . . . .
H24 H 0.400492 0.028808 0.299996 0.104 Uiso 1 1 calc R U . . .
C39 C 0.48032(10) 0.03107(19) 0.41657(10) 0.0573(7) Uani 1 1 d . . . . .
O5 O 0.51323(7) 0.04648(15) 0.42622(8) 0.0694(6) Uani 1 1 d . . . . .
O6 O 0.45717(7) -0.00689(19) 0.44169(7) 0.0740(6) Uani 1 1 d . . . . .
P1 P 0.39821(2) 0.20987(4) 0.09494(2) 0.04324(14) Uani 1 1 d . . . . .
O7 O 0.41975(5) 0.15434(12) 0.06316(7) 0.0531(5) Uani 1 1 d . . . . .
Eu1 Eu 0.55695(2) 0.04440(2) 0.48379(2) 0.04262(6) Uani 1 1 d . . . . .
C40 C 0.5820(3) 0.1888(6) 0.5640(3) 0.147(4) Uani 0.758(8) 1 d . U P A -1
H25 H 0.562429 0.162895 0.579267 0.177 Uiso 0.758(8) 1 calc R U P A -1
C41 C 0.6185(5) 0.3265(11) 0.5530(7) 0.323(11) Uani 0.758(8) 1 d . U P A -1
H26 H 0.623030 0.377110 0.571107 0.485 Uiso 0.758(8) 1 calc R U P A -1
H27 H 0.641522 0.298451 0.546222 0.485 Uiso 0.758(8) 1 calc R U P A -1
H28 H 0.606621 0.343526 0.525449 0.485 Uiso 0.758(8) 1 calc R U P A -1
C42 C 0.5770(6) 0.3012(14) 0.6207(6) 0.400(13) Uani 0.758(8) 1 d . U P A -1
H29 H 0.588943 0.355864 0.626434 0.600 Uiso 0.758(8) 1 calc R U P A -1
H30 H 0.551024 0.310543 0.616493 0.600 Uiso 0.758(8) 1 calc R U P A -1
H31 H 0.580860 0.262919 0.645745 0.600 Uiso 0.758(8) 1 calc R U P A -1
N1 N 0.5928(4) 0.2618(8) 0.5795(4) 0.260(6) Uani 0.758(8) 1 d . U P A -1
O8 O 0.5944(4) 0.1472(11) 0.5307(4) 0.089(3) Uani 0.758(8) 1 d . U P A -1
O9 O 0.5899(12) 0.133(3) 0.5395(13) 0.073(6) Uani 0.242(8) 1 d . . P A -2

loop_
_atom_site_aniso_label
_atom_site_aniso_U_11
_atom_site_aniso_U_22
_atom_site_aniso_U_33
_atom_site_aniso_U_23
_atom_site_aniso_U_13
_atom_site_aniso_U_12
C1 0.0480(16) 0.0366(12) 0.0572(15) 0.0051(10) 0.0000(11) -0.0113(10)
C2 0.062(2) 0.0412(14) 0.115(3) 0.0136(16) 0.0269(18) -0.0050(13)
C3 0.065(2) 0.0389(14) 0.127(3) 0.0097(17) 0.027(2) -0.0011(13)
C4 0.0615(19) 0.0426(14) 0.077(2) 0.0095(13) 0.0111(15) -0.0081(13)
C5 0.097(3) 0.0476(18) 0.142(4) -0.001(2) 0.067(3) -0.0142(18)
C6 0.086(3) 0.0417(16) 0.129(3) 0.0003(18) 0.051(2) -0.0063(15)
C7 0.066(2) 0.0388(14) 0.083(2) 0.0084(13) 0.0167(15) -0.0097(12)
C8 0.058(2) 0.0502(17) 0.134(3) 0.0165(19) 0.022(2) -0.0074(14)
C9 0.060(2) 0.0455(17) 0.129(3) 0.0119(18) 0.018(2) 0.0004(14)
C10 0.062(2) 0.0378(13) 0.0741(19) 0.0053(12) 0.0100(14) -0.0076(12)
C11 0.059(2) 0.0452(16) 0.115(3) 0.0147(17) 0.0225(18) -0.0078(13)
C12 0.065(2) 0.0413(15) 0.122(3) 0.0167(17) 0.0200(19) -0.0003(13)
C13 0.068(2) 0.0366(13) 0.0641(18) 0.0029(11) 0.0031(13) -0.0031(12)
O1 0.0826(19) 0.0354(11) 0.117(2) 0.0058(11) 0.0146(14) -0.0004(11)
O2 0.0714(17) 0.0503(12) 0.0951(17) 0.0120(11) 0.0232(13) -0.0124(10)
C14 0.0491(17) 0.0391(12) 0.0595(16) 0.0060(11) -0.0024(11) -0.0054(10)
C15 0.054(2) 0.086(2) 0.0648(19) -0.0093(16) -0.0011(14) -0.0152(16)
C16 0.058(2) 0.097(3) 0.073(2) -0.0097(19) 0.0043(15) -0.0166(18)
C17 0.0480(19) 0.0581(17) 0.075(2) 0.0036(14) -0.0041(14) -0.0122(12)
C18 0.057(2) 0.106(3) 0.066(2) -0.0058(19) -0.0103(15) -0.0167(18)
C19 0.054(2) 0.100(3) 0.0594(18) -0.0029(17) -0.0023(14) -0.0082(17)
C20 0.053(2) 0.0654(18) 0.077(2) 0.0037(16) -0.0070(14) -0.0142(14)
C21 0.061(2) 0.107(3) 0.077(2) 0.003(2) -0.0062(17) -0.027(2)
C22 0.060(2) 0.095(3) 0.080(2) 0.006(2) -0.0024(17) -0.0265(19)
C23 0.0480(19) 0.0621(17) 0.082(2) 0.0025(16) -0.0085(15) -0.0180(14)
C24 0.063(3) 0.147(5) 0.084(3) 0.023(3) -0.0134(18) -0.037(3)
C25 0.055(3) 0.153(5) 0.089(3) 0.029(3) -0.0090(18) -0.039(3)
C26 0.048(2) 0.0511(15) 0.074(2) 0.0000(13) -0.0046(14) -0.0144(12)
O3 0.0550(15) 0.0623(12) 0.0785(15) 0.0006(11) 0.0003(10) -0.0190(10)
O4 0.0511(16) 0.122(2) 0.0775(16) -0.0050(16) -0.0048(12) -0.0246(14)
C27 0.0466(16) 0.0472(13) 0.0536(15) 0.0065(11) -0.0081(11) -0.0082(10)
C28 0.088(3) 0.0507(16) 0.0635(19) 0.0030(13) -0.0149(16) -0.0085(15)
C29 0.091(3) 0.0625(19) 0.0618(19) 0.0018(15) -0.0227(17) -0.0125(17)
C30 0.0541(19) 0.074(2) 0.0573(17) 0.0124(14) -0.0097(13) -0.0087(14)
C31 0.105(3) 0.063(2) 0.069(2) 0.0222(16) -0.0223(19) -0.0233(19)
C32 0.102(3) 0.0538(17) 0.0622(19) 0.0122(14) -0.0247(17) -0.0222(17)
C33 0.061(2) 0.079(2) 0.0545(17) 0.0139(15) -0.0101(13) -0.0057(14)
C34 0.072(3) 0.105(3) 0.064(2) 0.0251(19) -0.0120(16) -0.026(2)
C35 0.058(2) 0.100(3) 0.0641(19) 0.0197(18) -0.0138(15) -0.0182(17)
C36 0.0475(19) 0.0722(19) 0.0524(16) 0.0092(13) -0.0052(12) 0.0015(13)
C37 0.069(3) 0.108(3) 0.071(2) 0.032(2) -0.0166(17) -0.026(2)
C38 0.073(3) 0.113(3) 0.074(2) 0.033(2) -0.0286(19) -0.035(2)
C39 0.065(2) 0.0591(16) 0.0477(15) 0.0014(12) -0.0036(13) 0.0101(13)
O5 0.0623(17) 0.0835(16) 0.0623(14) 0.0074(11) -0.0163(11) -0.0010(10)
O6 0.0755(16) 0.0935(18) 0.0531(12) 0.0160(12) -0.0036(11) 0.0036(14)
P1 0.0428(4) 0.0359(3) 0.0510(3) 0.0043(2) -0.0023(3) -0.0072(2)
O7 0.0480(12) 0.0443(10) 0.0669(12) 0.0017(8) 0.0029(8) -0.0044(8)
Eu1 0.04185(11) 0.03838(8) 0.04762(9) -0.00201(4) -0.00095(5) 0.00799(4)
C40 0.204(9) 0.141(7) 0.096(5) -0.044(5) -0.003(5) -0.047(6)
C41 0.31(2) 0.256(17) 0.40(2) -0.051(17) -0.017(16) -0.138(15)
C42 0.36(2) 0.50(3) 0.34(2) -0.31(2) 0.051(16) -0.01(2)
N1 0.298(13) 0.258(11) 0.225(10) -0.162(9) 0.019(8) -0.109(9)
O8 0.095(6) 0.112(5) 0.060(5) -0.016(4) 0.013(4) -0.046(4)
O9 0.059(10) 0.113(18) 0.047(11) -0.006(9) 0.018(7) -0.032(9)

loop_
_atom_type_symbol
_atom_type_description
_atom_type_scat_dispersion_real
_atom_type_scat_dispersion_imag
_atom_type_scat_source
C C 0.0047 0.0022 'International Tables Vol C Tables 4.2.6.8 and 6.1.1.4'
H H 0.0000 0.0000 'International Tables Vol C Tables 4.2.6.8 and 6.1.1.4'
N N 0.0089 0.0045 'International Tables Vol C Tables 4.2.6.8 and 6.1.1.4'
O O 0.0150 0.0081 'International Tables Vol C Tables 4.2.6.8 and 6.1.1.4'
P P 0.1264 0.1222 'International Tables Vol C Tables 4.2.6.8 and 6.1.1.4'
Eu Eu -0.0675 4.5357 'International Tables Vol C Tables 4.2.6.8 and 6.1.1.4'

loop_
_geom_angle_atom_site_label_1
_geom_angle_atom_site_label_2
_geom_angle_atom_site_label_3
_geom_angle
_geom_angle_site_symmetry_1
_geom_angle_site_symmetry_3
C2 C1 C6 119.0(3) . .
C2 C1 P1 124.5(2) . .
C6 C1 P1 116.5(2) . .
C1 C2 C3 120.3(3) . .
C1 C2 H1 119.9 . .
C3 C2 H1 119.9 . .
C4 C3 C2 121.1(3) . .
C4 C3 H2 119.4 . .
C2 C3 H2 119.4 . .
C3 C4 C5 117.6(3) . .
C3 C4 C7 122.4(3) . .
C5 C4 C7 120.0(3) . .
C4 C5 C6 122.0(3) . .
C4 C5 H3 119.0 . .
C6 C5 H3 119.0 . .
C1 C6 C5 120.0(3) . .
C1 C6 H4 120.0 . .
C5 C6 H4 120.0 . .
C12 C7 C8 117.8(3) . .
C12 C7 C4 120.5(3) . .
C8 C7 C4 121.8(3) . .
C7 C8 C9 120.6(3) . .
C7 C8 H5 119.7 . .
C9 C8 H5 119.7 . .
C10 C9 C8 120.6(3) . .
C10 C9 H6 119.7 . .
C8 C9 H6 119.7 . .
C9 C10 C11 119.2(3) . .
C9 C10 C13 121.0(3) . .
C11 C10 C13 119.8(3) . .
C10 C11 C12 119.6(3) . .
C10 C11 H7 120.2 . .
C12 C11 H7 120.2 . .
C7 C12 C11 122.1(3) . .
C7 C12 H8 119.0 . .
C11 C12 H8 119.0 . .
O1 C13 O2 125.3(3) . .
O1 C13 C10 117.6(3) . .
O2 C13 C10 117.1(3) . .
C13 O1 Eu1 155.1(2) . 4_665
C13 O2 Eu1 136.4(2) . 8_565
C15 C14 C19 118.5(3) . .
C15 C14 P1 123.8(2) . .
C19 C14 P1 117.7(2) . .
C14 C15 C16 120.4(3) . .
C14 C15 H9 119.8 . .
C16 C15 H9 119.8 . .
C17 C16 C15 121.8(3) . .
C17 C16 H10 119.1 . .
C15 C16 H10 119.1 . .
C16 C17 C18 117.3(3) . .
C16 C17 C20 122.5(3) . .
C18 C17 C20 120.2(3) . .
C19 C18 C17 122.2(3) . .
C19 C18 H11 118.9 . .
C17 C18 H11 118.9 . .
C18 C19 C14 119.8(3) . .
C18 C19 H12 120.1 . .
C14 C19 H12 120.1 . .
C21 C20 C25 117.7(3) . .
C21 C20 C17 121.7(3) . .
C25 C20 C17 120.5(3) . .
C20 C21 C22 121.2(4) . .
C20 C21 H13 119.4 . .
C22 C21 H13 119.4 . .
C23 C22 C21 121.0(4) . .
C23 C22 H14 119.5 . .
C21 C22 H14 119.5 . .
C22 C23 C24 118.0(3) . .
C22 C23 C26 120.5(3) . .
C24 C23 C26 121.4(3) . .
C23 C24 C25 121.4(4) . .
C23 C24 H15 119.3 . .
C25 C24 H15 119.3 . .
C24 C25 C20 120.7(4) . .
C24 C25 H16 119.7 . .
C20 C25 H16 119.7 . .
O3 C26 O4 121.2(3) . .
O3 C26 C23 121.1(3) . .
O4 C26 C23 117.6(3) . .
O3 C26 Eu1 64.00(16) . 3_455
O4 C26 Eu1 57.42(16) . 3_455
C23 C26 Eu1 170.7(2) . 3_455
C26 O3 Eu1 90.40(19) . 3_455
C26 O4 Eu1 96.4(2) . 3_455
C28 C27 C32 119.2(3) . .
C28 C27 P1 123.2(2) . .
C32 C27 P1 117.5(2) . .
C27 C28 C29 119.8(3) . .
C27 C28 H17 120.1 . .
C29 C28 H17 120.1 . .
C30 C29 C28 121.9(3) . .
C30 C29 H18 119.0 . .
C28 C29 H18 119.0 . .
C29 C30 C31 117.5(3) . .
C29 C30 C33 122.0(3) . .
C31 C30 C33 120.4(3) . .
C32 C31 C30 121.4(3) . .
C32 C31 H19 119.3 . .
C30 C31 H19 119.3 . .
C31 C32 C27 120.2(3) . .
C31 C32 H20 119.9 . .
C27 C32 H20 119.9 . .
C38 C33 C34 117.5(3) . .
C38 C33 C30 122.4(3) . .
C34 C33 C30 120.1(3) . .
C33 C34 C35 121.3(3) . .
C33 C34 H21 119.3 . .
C35 C34 H21 119.3 . .
C36 C35 C34 120.1(3) . .
C36 C35 H22 120.0 . .
C34 C35 H22 120.0 . .
C37 C36 C35 118.2(3) . .
C37 C36 C39 121.9(3) . .
C35 C36 C39 120.0(3) . .
C36 C37 C38 121.8(3) . .
C36 C37 H23 119.1 . .
C38 C37 H23 119.1 . .
C37 C38 C33 121.1(3) . .
C37 C38 H24 119.5 . .
C33 C38 H24 119.5 . .
O5 C39 O6 125.8(3) . .
O5 C39 C36 117.9(3) . .
O6 C39 C36 116.3(3) . .
C39 O5 Eu1 144.5(2) . .
C39 O6 Eu1 144.6(2) . 5_656
O7 P1 C14 110.67(12) . .
O7 P1 C27 111.90(13) . .
C14 P1 C27 107.15(13) . .
O7 P1 C1 108.90(12) . .
C14 P1 C1 110.32(12) . .
C27 P1 C1 107.86(13) . .
P1 O7 Eu1 167.16(12) . 4_655
O1 Eu1 O5 77.17(9) 4_645 .
O1 Eu1 O6 76.29(10) 4_645 5_656
O5 Eu1 O6 123.23(9) . 5_656
O1 Eu1 O7 138.82(8) 4_645 4_655
O5 Eu1 O7 78.39(8) . 4_655
O6 Eu1 O7 144.71(9) 5_656 4_655
O1 Eu1 O2 122.95(9) 4_645 8_566
O5 Eu1 O2 76.96(10) . 8_566
O6 Eu1 O2 77.09(9) 5_656 8_566
O7 Eu1 O2 82.32(8) 4_655 8_566
O1 Eu1 O4 80.23(11) 4_645 3
O5 Eu1 O4 138.30(10) . 3
O6 Eu1 O4 83.79(10) 5_656 3
O7 Eu1 O4 97.16(9) 4_655 3
O2 Eu1 O4 144.18(10) 8_566 3
O1 Eu1 O9 135.2(10) 4_645 .
O5 Eu1 O9 144.9(12) . .
O6 Eu1 O9 66.7(6) 5_656 .
O7 Eu1 O9 80.0(7) 4_655 .
O2 Eu1 O9 73.0(12) 8_566 .
O4 Eu1 O9 71.6(12) 3 .
O1 Eu1 O8 142.2(4) 4_645 .
O5 Eu1 O8 140.1(4) . .
O6 Eu1 O8 75.4(2) 5_656 .
O7 Eu1 O8 71.4(3) 4_655 .
O2 Eu1 O8 73.7(4) 8_566 .
O4 Eu1 O8 72.3(4) 3 .
O1 Eu1 O3 75.03(9) 4_645 3
O5 Eu1 O3 88.47(9) . 3
O6 Eu1 O3 130.14(8) 5_656 3
O7 Eu1 O3 71.68(7) 4_655 3
O2 Eu1 O3 152.35(8) 8_566 3
O4 Eu1 O3 51.77(9) 3 3
O8 Eu1 O3 105.7(3) . 3
O1 Eu1 C26 77.43(9) 4_645 3
O5 Eu1 C26 113.60(10) . 3
O6 Eu1 C26 108.15(9) 5_656 3
O7 Eu1 C26 82.73(8) 4_655 3
O2 Eu1 C26 159.43(9) 8_566 3
O4 Eu1 C26 26.22(10) 3 3
O8 Eu1 C26 88.2(4) . 3
O3 Eu1 C26 25.60(8) 3 3
O1 Eu1 Eu1 57.44(7) 4_645 5_656
O5 Eu1 Eu1 62.18(7) . 5_656
O6 Eu1 Eu1 61.18(7) 5_656 5_656
O7 Eu1 Eu1 133.04(5) 4_655 5_656
O2 Eu1 Eu1 65.51(6) 8_566 5_656
O4 Eu1 Eu1 129.05(8) 3 5_656
O8 Eu1 Eu1 125.0(3) . 5_656
O3 Eu1 Eu1 127.57(6) 3 5_656
C26 Eu1 Eu1 134.77(6) 3 5_656
O8 C40 N1 128.4(11) . .
O8 C40 H25 115.8 . .
N1 C40 H25 115.8 . .
N1 C41 H26 109.5 . .
N1 C41 H27 109.5 . .
H26 C41 H27 109.5 . .
N1 C41 H28 109.5 . .
H26 C41 H28 109.5 . .
H27 C41 H28 109.5 . .
N1 C42 H29 109.5 . .
N1 C42 H30 109.5 . .
H29 C42 H30 109.5 . .
N1 C42 H31 109.5 . .
H29 C42 H31 109.5 . .
H30 C42 H31 109.5 . .
C40 N1 C42 122.8(15) . .
C40 N1 C41 123.9(12) . .
C42 N1 C41 112.4(13) . .
C40 O8 Eu1 124.4(9) . .

loop_
_geom_bond_atom_site_label_1
_geom_bond_atom_site_label_2
_geom_bond_distance
_geom_bond_site_symmetry_2
C1 C2 1.369(4) .
C1 C6 1.371(4) .
C1 P1 1.798(2) .
C2 C3 1.400(4) .
C2 H1 0.9300 .
C3 C4 1.367(5) .
C3 H2 0.9300 .
C4 C5 1.371(5) .
C4 C7 1.496(4) .
C5 C6 1.384(5) .
C5 H3 0.9300 .
C6 H4 0.9300 .
C7 C12 1.363(5) .
C7 C8 1.387(5) .
C8 C9 1.394(4) .
C8 H5 0.9300 .
C9 C10 1.359(5) .
C9 H6 0.9300 .
C10 C11 1.383(5) .
C10 C13 1.511(4) .
C11 C12 1.385(4) .
C11 H7 0.9300 .
C12 H8 0.9300 .
C13 O1 1.245(4) .
C13 O2 1.252(4) .
O1 Eu1 2.329(2) 4_665
O2 Eu1 2.379(2) 8_565
C14 C15 1.377(4) .
C14 C19 1.398(4) .
C14 P1 1.793(3) .
C15 C16 1.384(5) .
C15 H9 0.9300 .
C16 C17 1.366(5) .
C16 H10 0.9300 .
C17 C18 1.390(5) .
C17 C20 1.497(4) .
C18 C19 1.368(5) .
C18 H11 0.9300 .
C19 H12 0.9300 .
C20 C21 1.377(5) .
C20 C25 1.385(5) .
C21 C22 1.386(5) .
C21 H13 0.9300 .
C22 C23 1.371(5) .
C22 H14 0.9300 .
C23 C24 1.372(5) .
C23 C26 1.496(4) .
C24 C25 1.382(6) .
C24 H15 0.9300 .
C25 H16 0.9300 .
C26 O3 1.240(4) .
C26 O4 1.276(5) .
C26 Eu1 2.870(3) 3_455
O3 Eu1 2.579(2) 3_455
O4 Eu1 2.433(3) 3_455
C27 C28 1.380(4) .
C27 C32 1.386(4) .
C27 P1 1.797(3) .
C28 C29 1.392(4) .
C28 H17 0.9300 .
C29 C30 1.368(4) .
C29 H18 0.9300 .
C30 C31 1.397(5) .
C30 C33 1.481(4) .
C31 C32 1.375(4) .
C31 H19 0.9300 .
C32 H20 0.9300 .
C33 C38 1.377(5) .
C33 C34 1.384(5) .
C34 C35 1.394(5) .
C34 H21 0.9300 .
C35 C36 1.383(4) .
C35 H22 0.9300 .
C36 C37 1.366(5) .
C36 C39 1.502(4) .
C37 C38 1.376(5) .
C37 H23 0.9300 .
C38 H24 0.9300 .
C39 O5 1.248(4) .
C39 O6 1.265(4) .
O5 Eu1 2.330(2) .
O6 Eu1 2.343(2) 5_656
P1 O7 1.493(2) .
O7 Eu1 2.348(2) 4_655
Eu1 O9 2.45(5) .
Eu1 O8 2.506(16) .
Eu1 Eu1 4.4492(8) 5_656
C40 O8 1.259(17) .
C40 N1 1.274(11) .
C40 H25 0.9300 .
C41 N1 1.574(19) .
C41 H26 0.9600 .
C41 H27 0.9600 .
C41 H28 0.9600 .
C42 N1 1.479(17) .
C42 H29 0.9600 .
C42 H30 0.9600 .
C42 H31 0.9600 .

loop_
_geom_torsion_atom_site_label_1
_geom_torsion_atom_site_label_2
_geom_torsion_atom_site_label_3
_geom_torsion_atom_site_label_4
_geom_torsion
_geom_torsion_site_symmetry_4
C6 C1 C2 C3 -1.1(6) .
P1 C1 C2 C3 178.7(3) .
C1 C2 C3 C4 0.6(6) .
C2 C3 C4 C5 -0.5(6) .
C2 C3 C4 C7 -179.4(4) .
C3 C4 C5 C6 1.0(8) .
C7 C4 C5 C6 180.0(5) .
C2 C1 C6 C5 1.6(7) .
P1 C1 C6 C5 -178.3(4) .
C4 C5 C6 C1 -1.6(8) .
C3 C4 C7 C12 150.7(4) .
C5 C4 C7 C12 -28.2(6) .
C3 C4 C7 C8 -29.2(6) .
C5 C4 C7 C8 151.8(5) .
C12 C7 C8 C9 2.3(7) .
C4 C7 C8 C9 -177.8(4) .
C7 C8 C9 C10 1.5(7) .
C8 C9 C10 C11 -4.3(6) .
C8 C9 C10 C13 177.1(4) .
C9 C10 C11 C12 3.4(6) .
C13 C10 C11 C12 -178.0(4) .
C8 C7 C12 C11 -3.2(7) .
C4 C7 C12 C11 176.8(4) .
C10 C11 C12 C7 0.4(7) .
C9 C10 C13 O1 7.1(5) .
C11 C10 C13 O1 -171.4(3) .
C9 C10 C13 O2 -171.8(4) .
C11 C10 C13 O2 9.7(5) .
O2 C13 O1 Eu1 -6.9(8) 4_665
C10 C13 O1 Eu1 174.3(4) 4_665
O1 C13 O2 Eu1 5.2(6) 8_565
C10 C13 O2 Eu1 -176.0(2) 8_565
C19 C14 C15 C16 1.3(5) .
P1 C14 C15 C16 -175.7(3) .
C14 C15 C16 C17 -1.4(6) .
C15 C16 C17 C18 0.9(6) .
C15 C16 C17 C20 177.9(4) .
C16 C17 C18 C19 -0.4(6) .
C20 C17 C18 C19 -177.4(4) .
C17 C18 C19 C14 0.3(6) .
C15 C14 C19 C18 -0.7(5) .
P1 C14 C19 C18 176.4(3) .
C16 C17 C20 C21 -29.0(6) .
C18 C17 C20 C21 147.9(4) .
C16 C17 C20 C25 153.5(4) .
C18 C17 C20 C25 -29.6(6) .
C25 C20 C21 C22 0.2(7) .
C17 C20 C21 C22 -177.4(4) .
C20 C21 C22 C23 0.8(7) .
C21 C22 C23 C24 -2.2(7) .
C21 C22 C23 C26 177.0(4) .
C22 C23 C24 C25 2.7(8) .
C26 C23 C24 C25 -176.5(5) .
C23 C24 C25 C20 -1.8(9) .
C21 C20 C25 C24 0.3(8) .
C17 C20 C25 C24 177.9(5) .
C22 C23 C26 O3 15.1(5) .
C24 C23 C26 O3 -165.7(4) .
C22 C23 C26 O4 -161.2(4) .
C24 C23 C26 O4 17.9(6) .
O4 C26 O3 Eu1 5.0(3) 3_455
C23 C26 O3 Eu1 -171.2(3) 3_455
O3 C26 O4 Eu1 -5.3(3) 3_455
C23 C26 O4 Eu1 171.0(2) 3_455
C32 C27 C28 C29 0.1(5) .
P1 C27 C28 C29 -175.6(3) .
C27 C28 C29 C30 -0.7(6) .
C28 C29 C30 C31 0.8(6) .
C28 C29 C30 C33 177.4(4) .
C29 C30 C31 C32 -0.5(6) .
C33 C30 C31 C32 -177.1(4) .
C30 C31 C32 C27 -0.1(7) .
C28 C27 C32 C31 0.2(6) .
P1 C27 C32 C31 176.2(3) .
C29 C30 C33 C38 142.9(4) .
C31 C30 C33 C38 -40.6(6) .
C29 C30 C33 C34 -38.2(6) .
C31 C30 C33 C34 138.3(4) .
C38 C33 C34 C35 1.6(7) .
C30 C33 C34 C35 -177.3(4) .
C33 C34 C35 C36 -2.6(7) .
C34 C35 C36 C37 1.8(6) .
C34 C35 C36 C39 -179.0(4) .
C35 C36 C37 C38 -0.1(7) .
C39 C36 C37 C38 -179.3(4) .
C36 C37 C38 C33 -0.8(8) .
C34 C33 C38 C37 0.1(7) .
C30 C33 C38 C37 179.0(4) .
C37 C36 C39 O5 163.7(4) .
C35 C36 C39 O5 -15.5(5) .
C37 C36 C39 O6 -15.8(5) .
C35 C36 C39 O6 165.0(3) .
O6 C39 O5 Eu1 -8.9(6) .
C36 C39 O5 Eu1 171.5(2) .
O5 C39 O6 Eu1 21.0(6) 5_656
C36 C39 O6 Eu1 -159.4(3) 5_656
C15 C14 P1 O7 150.2(3) .
C19 C14 P1 O7 -26.8(3) .
C15 C14 P1 C27 27.9(3) .
C19 C14 P1 C27 -149.0(3) .
C15 C14 P1 C1 -89.2(3) .
C19 C14 P1 C1 93.8(3) .
C28 C27 P1 O7 120.1(3) .
C32 C27 P1 O7 -55.6(3) .
C28 C27 P1 C14 -118.4(3) .
C32 C27 P1 C14 65.8(3) .
C28 C27 P1 C1 0.4(3) .
C32 C27 P1 C1 -175.4(3) .
C2 C1 P1 O7 165.9(3) .
C6 C1 P1 O7 -14.3(3) .
C2 C1 P1 C14 44.2(3) .
C6 C1 P1 C14 -135.9(3) .
C2 C1 P1 C27 -72.5(3) .
C6 C1 P1 C27 107.4(3) .
C14 P1 O7 Eu1 -35.4(6) 4_655
C27 P1 O7 Eu1 84.0(6) 4_655
C1 P1 O7 Eu1 -156.8(6) 4_655
O8 C40 N1 C42 -176.5(18) .
O8 C40 N1 C41 15(3) .
N1 C40 O8 Eu1 -152.1(12) .
